data_9004096
loop_
_publ_author_name
'Hawthorne, F. C.'
'Ferguson, R. B.'

_publ_section_title
;
 Anhydrous sulphates. II. Refinement of the crystal structure of anhydrite
;
_journal_name_full 'The Canadian Mineralogist'
_journal_page_first 289
_journal_page_last 292
_journal_volume 13
_journal_year 1975
_chemical_compound_source 'Leopoldshall, East Germany'
_chemical_formula_sum 'Ca O4 S'
_chemical_name_mineral Anhydrite
_space_group_IT_number 63
_symmetry_space_group_name_Hall '-A 2a 2a'
_symmetry_space_group_name_H-M 'A m m a'
_cell_angle_alpha 90
_cell_angle_beta 90
_cell_angle_gamma 90
_cell_length_a 6.993
_cell_length_b 6.995
_cell_length_c 6.245
_cell_formula_units_Z 4
_cell_volume 305.481
_database_code_amcsd 0005117
_exptl_crystal_density_diffrn 2.960
_cod_original_formula_sum 'Ca S O4'
_cod_database_code 9004096

loop_
_space_group_symop_operation_xyz
x,y,z
x,1/2+y,1/2+z
1/2+x,y,-z
1/2+x,1/2+y,1/2-z
1/2-x,-y,z
1/2-x,1/2-y,1/2+z
x,-y,z
x,1/2-y,1/2+z
-x,y,-z
-x,1/2+y,1/2-z
1/2-x,y,z
1/2-x,1/2+y,1/2+z
1/2+x,-y,-z
1/2+x,1/2-y,1/2-z
-x,-y,-z
-x,1/2-y,1/2-z

loop_
_atom_site_aniso_label
_atom_site_aniso_U_11
_atom_site_aniso_U_22
_atom_site_aniso_U_33
_atom_site_aniso_U_12
_atom_site_aniso_U_13
_atom_site_aniso_U_23
Ca 0.00850 0.00935 0.00699 0.00000 0.00000 0.00000
S 0.00837 0.00669 0.00585 0.00000 0.00000 0.00000
O1 0.01947 0.00835 0.00960 0.00000 0.00000 0.00000
O2 0.00870 0.01683 0.01014 0.00000 0.00268 0.00000

loop_
_atom_site_label
_atom_site_fract_x
_atom_site_fract_y
_atom_site_fract_z
Ca 0.75000 0.00000 0.34760
S 0.25000 0.00000 0.15556
O1 0.25000 0.16990 0.01620
O2 0.08190 0.00000 0.29750

loop_
_cod_related_entry_id
_cod_related_entry_database
_cod_related_entry_code
1 AMCSD 0005117
